data_7708056
loop_
_publ_author_name
'Li, Xiang'
'Liu, Yu-Han'
'Zhu, Guang-Zhou'
'Yang, Feng-Lei'
'Gao, Feng'

_publ_section_title
;
 Successive syntheses and magnetic properties of homodinuclear lanthanide
 macrocyclic complexes
;
_journal_name_full 'Dalton Transactions'
_journal_paper_doi 10.1039/D1DT01514A
_journal_year 2021
_chemical_formula_moiety 'C56 H62 Gd2 N4 O10, 3[C2H4Cl2]'
_chemical_formula_sum 'C62 H74 Cl6 Gd2 N4 O10'
_chemical_formula_weight 1562.45
_space_group_crystal_system monoclinic
_space_group_IT_number 14
_space_group_name_Hall '-P 2ybc'
_space_group_name_H-M_alt 'P 1 21/c 1'
_atom_sites_solution_hydrogens geom
_audit_creation_date 2021-07-15
_audit_creation_method
;
Olex2 1.2
(compiled 2018.05.29 svn.r3508 for OlexSys, GUI svn.r5506)
;
_audit_update_record
;
2021-07-28 deposited with the CCDC.	2021-07-29 downloaded from the CCDC.
;
_cell_angle_alpha 90
_cell_angle_beta 100.762(3)
_cell_angle_gamma 90
_cell_formula_units_Z 2
_cell_length_a 11.4965(7)
_cell_length_b 13.5371(9)
_cell_length_c 22.3892(14)
_cell_measurement_reflns_used 9913
_cell_measurement_temperature 296(2)
_cell_measurement_theta_max 53.87
_cell_measurement_theta_min 4.44
_cell_volume 3423.1(4)
_computing_cell_refinement 'Bruker SMART'
_computing_data_collection 'Bruker SMART'
_computing_data_reduction 'Bruker SAINT'
_computing_molecular_graphics 'Olex2 (Dolomanov et al., 2009)'
_computing_publication_material 'Olex2 (Dolomanov et al., 2009)'
_computing_structure_refinement 'ShelXL (Sheldrick, 2015)'
_computing_structure_solution 'SHELXT 2016/6 (Sheldrick, 2016)'
_diffrn_ambient_temperature 296.15
_diffrn_measured_fraction_theta_full 0.998
_diffrn_measured_fraction_theta_max 0.997
_diffrn_measurement_device_type 'Bruker D8 Venture'
_diffrn_measurement_method '\f and \w scans'
_diffrn_radiation_type GaK\a
_diffrn_radiation_wavelength 1.34139
_diffrn_reflns_av_R_equivalents 0.0722
_diffrn_reflns_av_unetI/netI 0.0446
_diffrn_reflns_Laue_measured_fraction_full 0.998
_diffrn_reflns_Laue_measured_fraction_max 0.997
_diffrn_reflns_limit_h_max 13
_diffrn_reflns_limit_h_min -13
_diffrn_reflns_limit_k_max 13
_diffrn_reflns_limit_k_min -16
_diffrn_reflns_limit_l_max 26
_diffrn_reflns_limit_l_min -26
_diffrn_reflns_number 37313
_diffrn_reflns_point_group_measured_fraction_full 0.998
_diffrn_reflns_point_group_measured_fraction_max 0.997
_diffrn_reflns_theta_full 53.594
_diffrn_reflns_theta_max 54.026
_diffrn_reflns_theta_min 4.436
_exptl_absorpt_coefficient_mu 12.008
_exptl_absorpt_correction_T_max 0.7506
_exptl_absorpt_correction_T_min 0.3609
_exptl_absorpt_correction_type multi-scan
_exptl_absorpt_process_details SADABS
_exptl_crystal_colour YELLOW
_exptl_crystal_density_diffrn 1.516
_exptl_crystal_description BLOCK
_exptl_crystal_F_000 1568
_exptl_crystal_size_max 0.12
_exptl_crystal_size_mid 0.11
_exptl_crystal_size_min 0.08
_refine_diff_density_max 0.968
_refine_diff_density_min -1.384
_refine_diff_density_rms 0.102
_refine_ls_extinction_method none
_refine_ls_goodness_of_fit_ref 1.082
_refine_ls_hydrogen_treatment constr
_refine_ls_matrix_type full
_refine_ls_number_parameters 332
_refine_ls_number_reflns 6276
_refine_ls_number_restraints 0
_refine_ls_restrained_S_all 1.082
_refine_ls_R_factor_all 0.0372
_refine_ls_R_factor_gt 0.0338
_refine_ls_shift/su_max 0.001
_refine_ls_shift/su_mean 0.000
_refine_ls_structure_factor_coef Fsqd
_refine_ls_weighting_details 'w=1/[\s^2^(Fo^2^)+(0.0614P)^2^+0.3220P] where P=(Fo^2^+2Fc^2^)/3'
_refine_ls_weighting_scheme calc
_refine_ls_wR_factor_gt 0.0942
_refine_ls_wR_factor_ref 0.0963
_reflns_Friedel_coverage 0.000
_reflns_number_gt 5688
_reflns_number_total 6276
_reflns_threshold_expression 'I > 2\s(I)'
_cod_data_source_file d1dt01514a2.cif
_cod_data_source_block 20210710li_xzsd_gf_0m_a_sq
_cod_depositor_comments
;
The following automatic conversions were performed:

data item '_exptl_absorpt_correction_type' value 'MULTI-SCAN' was
changed to 'multi-scan' in accordance with the
/home/data/users/saulius/crontab/automatic-downloads/rss-feeds/RSC/lib/dictionaries/cif_core.dic
dictionary named 'cif_core.dic' version 2.4.2 last updated on
2011-04-26.

Automatic conversion script
Id: cif_fix_values 7556 2019-12-06 15:28:31Z antanas 
;
_cod_database_code 7708056
_shelx_shelxl_version_number 2016/6
_shelx_space_group_comment
;
The symmetry employed for this shelxl refinement is uniquely defined
by the following loop, which should always be used as a source of
symmetry information in preference to the above space-group names.
They are only intended as comments.
;
_shelx_estimated_absorpt_t_max 0.447
_shelx_estimated_absorpt_t_min 0.327
_olex2_refinement_description
;
1. Fixed Uiso
 At 1.2 times of:
  All C(H) groups
 At 1.5 times of:
  All C(H,H,H) groups
2.a Aromatic/amide H refined with riding coordinates:
 C6(H6), C10(H10), C11(H11), C13(H13), C14(H14), C15(H15), C16(H16), C18(H18),
 C21(H21), C26(H26)
2.b Idealised Me refined as rotating group:
 C1(H1A,H1B,H1C), C2(H2A,H2B,H2C), C3(H3A,H3B,H3C), C19(H19A,H19B,H19C),
 C23(H23A,H23B,H23C), C24(H24A,H24B,H24C), C28(H28A,H28B,H28C)
;
_olex2_submission_special_instructions 'No special instructions were received'

loop_
_space_group_symop_operation_xyz
'x, y, z'
'-x, y+1/2, -z+1/2'
'-x, -y, -z'
'x, -y-1/2, z-1/2'

loop_
_atom_site_label
_atom_site_type_symbol
_atom_site_fract_x
_atom_site_fract_y
_atom_site_fract_z
_atom_site_U_iso_or_equiv
_atom_site_adp_type
_atom_site_occupancy
_atom_site_site_symmetry_order
_atom_site_calc_flag
_atom_site_refinement_flags_posn
_atom_site_refinement_flags_adp
_atom_site_refinement_flags_occupancy
_atom_site_disorder_assembly
_atom_site_disorder_group
C1 C 0.1259(4) 0.5886(3) 0.1900(2) 0.0454(11) Uani 1 1 d . . . . .
H1A H 0.082434 0.626782 0.215845 0.068 Uiso 1 1 calc GR . . . .
H1B H 0.079795 0.586055 0.148503 0.068 Uiso 1 1 calc GR . . . .
H1C H 0.202404 0.620243 0.189521 0.068 Uiso 1 1 calc GR . . . .
C2 C 0.0244(3) 0.4373(4) 0.21551(18) 0.0476(10) Uani 1 1 d . . . . .
H2A H 0.034874 0.369679 0.231302 0.071 Uiso 1 1 calc GR . . . .
H2B H -0.021806 0.435938 0.174035 0.071 Uiso 1 1 calc GR . . . .
H2C H -0.017642 0.476536 0.241532 0.071 Uiso 1 1 calc GR . . . .
C3 C 0.2081(4) 0.4219(4) 0.17296(18) 0.0488(11) Uani 1 1 d . . . . .
H3A H 0.285124 0.451410 0.170912 0.073 Uiso 1 1 calc GR . . . .
H3B H 0.159082 0.420236 0.132160 0.073 Uiso 1 1 calc GR . . . .
H3C H 0.219776 0.354473 0.188878 0.073 Uiso 1 1 calc GR . . . .
C4 C 0.1463(3) 0.4837(3) 0.21500(15) 0.0312(8) Uani 1 1 d . . . . .
C5 C 0.2235(3) 0.4881(2) 0.27825(14) 0.0242(7) Uani 1 1 d . . . . .
C6 C 0.3393(3) 0.5232(2) 0.28654(14) 0.0245(7) Uani 1 1 d . . . . .
H6 H 0.368053 0.546726 0.252051 0.029 Uiso 1 1 calc R . . . .
C7 C 0.4150(3) 0.5254(2) 0.34275(14) 0.0225(7) Uani 1 1 d . . . . .
C8 C 0.3697(3) 0.4982(2) 0.39487(14) 0.0206(6) Uani 1 1 d . . . . .
C9 C 0.2519(3) 0.4664(3) 0.38850(14) 0.0238(7) Uani 1 1 d . . . . .
C10 C 0.1826(3) 0.4587(2) 0.33024(14) 0.0238(7) Uani 1 1 d . . . . .
H10 H 0.104822 0.432388 0.326016 0.029 Uiso 1 1 calc R . . . .
C11 C 0.2031(3) 0.4356(3) 0.44162(14) 0.0241(7) Uani 1 1 d . . . . .
H11 H 0.139324 0.389785 0.435150 0.029 Uiso 1 1 calc R . . . .
C12 C 0.1895(3) 0.4296(2) 0.54570(14) 0.0221(6) Uani 1 1 d . . . . .
C13 C 0.0712(3) 0.4000(2) 0.53853(17) 0.0253(8) Uani 1 1 d . . . . .
H13 H 0.022847 0.399444 0.499173 0.030 Uiso 1 1 calc R . . . .
C14 C 0.0240(3) 0.3714(3) 0.58842(16) 0.0307(8) Uani 1 1 d . . . . .
H14 H -0.056795 0.352331 0.583379 0.037 Uiso 1 1 calc R . . . .
C15 C 0.0954(3) 0.3706(3) 0.64606(16) 0.0306(8) Uani 1 1 d . . . . .
H15 H 0.063237 0.350438 0.680229 0.037 Uiso 1 1 calc R . . . .
C16 C 0.2130(3) 0.3992(2) 0.65381(17) 0.0280(8) Uani 1 1 d . . . . .
H16 H 0.261477 0.398081 0.693129 0.034 Uiso 1 1 calc R . . . .
C17 C 0.2603(3) 0.4298(2) 0.60340(14) 0.0217(6) Uani 1 1 d . . . . .
C18 C 0.4626(3) 0.4399(2) 0.65173(14) 0.0227(7) Uani 1 1 d . . . . .
H18 H 0.444159 0.396785 0.682103 0.027 Uiso 1 1 calc R . . . .
C19 C 0.3546(4) 0.1921(3) 0.5554(2) 0.0474(10) Uani 1 1 d . . . . .
H19A H 0.288403 0.233677 0.536062 0.071 Uiso 1 1 calc GR . . . .
H19B H 0.351680 0.184211 0.598660 0.071 Uiso 1 1 calc GR . . . .
H19C H 0.348641 0.127143 0.535789 0.071 Uiso 1 1 calc GR . . . .
C20 C 0.4699(3) 0.2402(3) 0.54905(17) 0.0333(8) Uani 1 1 d . . . . .
C21 C 0.5671(4) 0.2279(3) 0.59598(17) 0.0386(9) Uani 1 1 d . . . . .
H21 H 0.554484 0.192304 0.630789 0.046 Uiso 1 1 calc R . . . .
C22 C 0.6808(3) 0.2630(3) 0.59640(16) 0.0327(8) Uani 1 1 d . . . . .
C23 C 0.7767(4) 0.2428(3) 0.65045(18) 0.0461(10) Uani 1 1 d . . . . .
H23A H 0.845699 0.214654 0.636695 0.069 Uiso 1 1 calc GR . . . .
H23B H 0.747622 0.195975 0.677627 0.069 Uiso 1 1 calc GR . . . .
H23C H 0.799413 0.304680 0.672269 0.069 Uiso 1 1 calc GR . . . .
C24 C 0.9018(3) 0.3404(3) 0.36357(18) 0.0399(9) Uani 1 1 d . . . . .
H24A H 0.932458 0.407658 0.371294 0.060 Uiso 1 1 calc GR . . . .
H24B H 0.902874 0.322340 0.321284 0.060 Uiso 1 1 calc GR . . . .
H24C H 0.951586 0.294267 0.390894 0.060 Uiso 1 1 calc GR . . . .
C25 C 0.7770(3) 0.3356(3) 0.37468(16) 0.0288(7) Uani 1 1 d . . . . .
C26 C 0.6855(3) 0.3190(3) 0.32617(16) 0.0336(8) Uani 1 1 d . . . . .
H26 H 0.705072 0.313245 0.286934 0.040 Uiso 1 1 calc R . . . .
C27 C 0.5656(3) 0.3101(2) 0.33061(15) 0.0282(7) Uani 1 1 d . . . . .
C28 C 0.4779(4) 0.2874(3) 0.27391(17) 0.0423(9) Uani 1 1 d . . . . .
H28A H 0.451659 0.218646 0.275140 0.063 Uiso 1 1 calc GR . . . .
H28B H 0.515161 0.297051 0.238384 0.063 Uiso 1 1 calc GR . . . .
H28C H 0.409537 0.331520 0.271102 0.063 Uiso 1 1 calc GR . . . .
Gd1 Gd 0.60439(2) 0.40057(2) 0.47158(2) 0.01958(8) Uani 1 1 d . . . . .
N2 N 0.2401(2) 0.4658(2) 0.49601(11) 0.0215(6) Uani 1 1 d . . . . .
N1 N 0.3788(2) 0.46519(19) 0.60762(11) 0.0206(6) Uani 1 1 d . . . . .
O5 O 0.43783(18) 0.50146(17) 0.44891(9) 0.0232(5) Uani 1 1 d . . . . .
O2 O 0.52615(19) 0.32044(17) 0.37948(10) 0.0274(5) Uani 1 1 d . . . . .
O1 O 0.76537(19) 0.34742(17) 0.42976(10) 0.0265(5) Uani 1 1 d . . . . .
O4 O 0.7114(2) 0.31303(17) 0.55381(10) 0.0293(5) Uani 1 1 d . . . . .
O3 O 0.4715(2) 0.28662(19) 0.50027(11) 0.0354(6) Uani 1 1 d . . . . .

loop_
_atom_site_aniso_label
_atom_site_aniso_U_11
_atom_site_aniso_U_22
_atom_site_aniso_U_33
_atom_site_aniso_U_23
_atom_site_aniso_U_13
_atom_site_aniso_U_12
C1 0.043(2) 0.054(3) 0.032(2) 0.0079(18) -0.0111(19) 0.0003(18)
C2 0.035(2) 0.075(3) 0.028(2) 0.002(2) -0.0047(17) -0.011(2)
C3 0.047(3) 0.073(3) 0.024(2) -0.0136(19) -0.0002(18) 0.002(2)
C4 0.0288(17) 0.043(2) 0.0194(17) 0.0004(15) -0.0009(14) -0.0046(15)
C5 0.0246(16) 0.0279(17) 0.0188(16) 0.0007(13) 0.0007(13) 0.0013(13)
C6 0.0281(16) 0.0284(18) 0.0173(16) 0.0039(13) 0.0050(13) 0.0004(14)
C7 0.0224(15) 0.0266(17) 0.0181(16) 0.0020(13) 0.0023(13) 0.0038(13)
C8 0.0196(15) 0.0231(16) 0.0186(15) 0.0007(13) 0.0025(12) 0.0027(13)
C9 0.0234(16) 0.0316(18) 0.0169(16) 0.0013(13) 0.0052(13) 0.0008(14)
C10 0.0195(15) 0.0290(18) 0.0231(17) -0.0011(14) 0.0041(13) -0.0015(14)
C11 0.0173(15) 0.0307(18) 0.0239(17) 0.0006(14) 0.0028(13) -0.0037(14)
C12 0.0264(16) 0.0225(16) 0.0198(16) 0.0019(13) 0.0107(13) -0.0023(14)
C13 0.0231(18) 0.030(2) 0.0236(18) -0.0004(13) 0.0052(14) -0.0022(13)
C14 0.0257(17) 0.0356(19) 0.033(2) -0.0007(16) 0.0120(15) -0.0068(16)
C15 0.0266(18) 0.043(2) 0.0251(18) 0.0044(16) 0.0117(14) -0.0082(16)
C16 0.0222(18) 0.036(2) 0.0260(19) 0.0046(13) 0.0047(15) -0.0022(13)
C17 0.0202(16) 0.0247(16) 0.0209(16) -0.0007(13) 0.0059(13) -0.0025(14)
C18 0.0263(16) 0.0248(17) 0.0175(16) 0.0008(13) 0.0054(13) -0.0027(14)
C19 0.047(2) 0.047(2) 0.053(3) 0.002(2) 0.020(2) -0.019(2)
C20 0.045(2) 0.0231(17) 0.037(2) 0.0006(16) 0.0202(17) -0.0064(16)
C21 0.051(2) 0.033(2) 0.035(2) 0.0098(16) 0.0169(18) -0.0034(18)
C22 0.048(2) 0.0278(18) 0.0231(18) 0.0064(14) 0.0085(16) 0.0079(17)
C23 0.058(3) 0.047(3) 0.033(2) 0.0130(19) 0.0057(19) 0.007(2)
C24 0.036(2) 0.048(2) 0.040(2) -0.0059(18) 0.0171(17) -0.0034(18)
C25 0.0282(17) 0.0279(18) 0.0314(19) -0.0046(15) 0.0085(14) 0.0011(15)
C26 0.041(2) 0.041(2) 0.0224(18) -0.0040(15) 0.0129(15) 0.0008(17)
C27 0.0360(18) 0.0209(17) 0.0263(18) -0.0019(14) 0.0018(15) 0.0009(14)
C28 0.048(2) 0.047(2) 0.030(2) -0.0142(17) 0.0029(17) -0.0077(19)
Gd1 0.01885(12) 0.02356(12) 0.01656(12) 0.00079(5) 0.00391(8) -0.00168(6)
N2 0.0189(12) 0.0289(15) 0.0168(13) 0.0015(11) 0.0034(10) -0.0001(11)
N1 0.0188(12) 0.0258(14) 0.0176(13) -0.0009(11) 0.0047(10) -0.0021(11)
O5 0.0191(10) 0.0367(13) 0.0132(11) -0.0014(9) 0.0018(9) 0.0016(9)
O2 0.0278(12) 0.0291(13) 0.0254(12) -0.0059(10) 0.0050(10) -0.0037(10)
O1 0.0244(11) 0.0309(13) 0.0247(12) -0.0021(10) 0.0062(9) 0.0019(10)
O4 0.0305(12) 0.0314(13) 0.0261(13) 0.0077(10) 0.0057(10) 0.0017(10)
O3 0.0335(13) 0.0386(14) 0.0346(14) 0.0077(11) 0.0079(11) -0.0101(11)

loop_
_atom_type_symbol
_atom_type_description
_atom_type_scat_dispersion_real
_atom_type_scat_dispersion_imag
_atom_type_scat_source
C C 0.0148 0.0070 'International Tables Vol C Tables 4.2.6.8 and 6.1.1.4'
H H 0.0000 0.0000 'International Tables Vol C Tables 4.2.6.8 and 6.1.1.4'
Gd Gd -3.5784 12.1236 'International Tables Vol C Tables 4.2.6.8 and 6.1.1.4'
N N 0.0253 0.0136 'International Tables Vol C Tables 4.2.6.8 and 6.1.1.4'
O O 0.0412 0.0250 'International Tables Vol C Tables 4.2.6.8 and 6.1.1.4'
Cl Cl 0.3294 0.5404 'International Tables Vol C Tables 4.2.6.8 and 6.1.1.4'

loop_
_geom_angle_atom_site_label_1
_geom_angle_atom_site_label_2
_geom_angle_atom_site_label_3
_geom_angle
_geom_angle_site_symmetry_1
_geom_angle_site_symmetry_3
_geom_angle_publ_flag
H1A C1 H1B 109.5 . . ?
H1A C1 H1C 109.5 . . ?
H1B C1 H1C 109.5 . . ?
C4 C1 H1A 109.5 . . ?
C4 C1 H1B 109.5 . . ?
C4 C1 H1C 109.5 . . ?
H2A C2 H2B 109.5 . . ?
H2A C2 H2C 109.5 . . ?
H2B C2 H2C 109.5 . . ?
C4 C2 H2A 109.5 . . ?
C4 C2 H2B 109.5 . . ?
C4 C2 H2C 109.5 . . ?
H3A C3 H3B 109.5 . . ?
H3A C3 H3C 109.5 . . ?
H3B C3 H3C 109.5 . . ?
C4 C3 H3A 109.5 . . ?
C4 C3 H3B 109.5 . . ?
C4 C3 H3C 109.5 . . ?
C1 C4 C2 107.8(3) . . ?
C1 C4 C3 109.9(3) . . ?
C3 C4 C2 108.0(3) . . ?
C5 C4 C1 109.1(3) . . ?
C5 C4 C2 112.5(3) . . ?
C5 C4 C3 109.6(3) . . ?
C6 C5 C4 120.9(3) . . ?
C6 C5 C10 116.7(3) . . ?
C10 C5 C4 122.4(3) . . ?
C5 C6 H6 118.3 . . ?
C7 C6 C5 123.3(3) . . ?
C7 C6 H6 118.3 . . ?
C6 C7 C8 118.5(3) . . ?
C6 C7 C18 120.8(3) . 3_666 ?
C8 C7 C18 120.6(3) . 3_666 ?
C9 C8 C7 119.6(3) . . ?
O5 C8 C7 120.3(3) . . ?
O5 C8 C9 120.1(3) . . ?
C8 C9 C11 120.9(3) . . ?
C10 C9 C8 119.3(3) . . ?
C10 C9 C11 119.7(3) . . ?
C5 C10 C9 122.3(3) . . ?
C5 C10 H10 118.9 . . ?
C9 C10 H10 118.9 . . ?
C9 C11 H11 117.6 . . ?
N2 C11 C9 124.8(3) . . ?
N2 C11 H11 117.6 . . ?
C13 C12 N2 122.4(3) . . ?
C17 C12 C13 119.7(3) . . ?
C17 C12 N2 117.8(3) . . ?
C12 C13 H13 119.8 . . ?
C14 C13 C12 120.4(3) . . ?
C14 C13 H13 119.8 . . ?
C13 C14 H14 120.1 . . ?
C13 C14 C15 119.8(3) . . ?
C15 C14 H14 120.1 . . ?
C14 C15 H15 119.8 . . ?
C16 C15 C14 120.4(3) . . ?
C16 C15 H15 119.8 . . ?
C15 C16 H16 120.1 . . ?
C15 C16 C17 119.8(3) . . ?
C17 C16 H16 120.1 . . ?
C12 C17 C16 119.9(3) . . ?
C12 C17 N1 116.5(3) . . ?
C16 C17 N1 123.6(3) . . ?
C7 C18 H18 118.4 3_666 . ?
N1 C18 C7 123.2(3) . 3_666 ?
N1 C18 H18 118.4 . . ?
H19A C19 H19B 109.5 . . ?
H19A C19 H19C 109.5 . . ?
H19B C19 H19C 109.5 . . ?
C20 C19 H19A 109.5 . . ?
C20 C19 H19B 109.5 . . ?
C20 C19 H19C 109.5 . . ?
C21 C20 C19 118.2(3) . . ?
O3 C20 C19 116.9(3) . . ?
O3 C20 C21 124.9(3) . . ?
C20 C21 H21 117.1 . . ?
C22 C21 C20 125.8(3) . . ?
C22 C21 H21 117.1 . . ?
C21 C22 C23 119.5(3) . . ?
O4 C22 C21 124.7(3) . . ?
O4 C22 C23 115.8(3) . . ?
C22 C23 H23A 109.5 . . ?
C22 C23 H23B 109.5 . . ?
C22 C23 H23C 109.5 . . ?
H23A C23 H23B 109.5 . . ?
H23A C23 H23C 109.5 . . ?
H23B C23 H23C 109.5 . . ?
H24A C24 H24B 109.5 . . ?
H24A C24 H24C 109.5 . . ?
H24B C24 H24C 109.5 . . ?
C25 C24 H24A 109.5 . . ?
C25 C24 H24B 109.5 . . ?
C25 C24 H24C 109.5 . . ?
C26 C25 C24 119.2(3) . . ?
O1 C25 C24 115.5(3) . . ?
O1 C25 C26 125.3(3) . . ?
C25 C26 H26 117.6 . . ?
C25 C26 C27 124.8(3) . . ?
C27 C26 H26 117.6 . . ?
C26 C27 C28 118.1(3) . . ?
O2 C27 C26 124.4(3) . . ?
O2 C27 C28 117.5(3) . . ?
C27 C28 H28A 109.5 . . ?
C27 C28 H28B 109.5 . . ?
C27 C28 H28C 109.5 . . ?
H28A C28 H28B 109.5 . . ?
H28A C28 H28C 109.5 . . ?
H28B C28 H28C 109.5 . . ?
N2 Gd1 Gd1 82.05(6) 3_666 3_666 ?
N2 Gd1 N1 63.65(8) 3_666 3_666 ?
N1 Gd1 Gd1 82.52(6) 3_666 3_666 ?
O5 Gd1 Gd1 31.89(5) . 3_666 ?
O5 Gd1 Gd1 31.69(5) 3_666 3_666 ?
O5 Gd1 N2 67.43(8) 3_666 3_666 ?
O5 Gd1 N2 98.64(8) . 3_666 ?
O5 Gd1 N1 100.19(8) 3_666 3_666 ?
O5 Gd1 N1 66.43(8) . 3_666 ?
O5 Gd1 O5 63.58(8) . 3_666 ?
O5 Gd1 O2 145.78(7) 3_666 . ?
O5 Gd1 O2 85.14(8) . . ?
O5 Gd1 O1 140.63(8) . . ?
O5 Gd1 O4 139.41(7) . . ?
O5 Gd1 O3 85.77(8) 3_666 . ?
O5 Gd1 O3 83.93(8) . . ?
O2 Gd1 Gd1 115.98(6) . 3_666 ?
O2 Gd1 N2 135.10(8) . 3_666 ?
O2 Gd1 N1 77.72(8) . 3_666 ?
O1 Gd1 Gd1 155.23(6) . 3_666 ?
O1 Gd1 N2 76.52(8) . 3_666 ?
O1 Gd1 N1 76.95(8) . 3_666 ?
O1 Gd1 O5 140.39(7) . 3_666 ?
O1 Gd1 O2 73.09(8) . . ?
O1 Gd1 O3 120.83(8) . . ?
O4 Gd1 Gd1 110.62(6) . 3_666 ?
O4 Gd1 N2 84.12(8) . 3_666 ?
O4 Gd1 N1 143.62(8) . 3_666 ?
O4 Gd1 O5 80.89(8) . 3_666 ?
O4 Gd1 O2 121.00(9) . . ?
O4 Gd1 O1 79.61(8) . . ?
O4 Gd1 O3 74.01(8) . . ?
O3 Gd1 Gd1 83.94(6) . 3_666 ?
O3 Gd1 N2 147.85(8) . 3_666 ?
O3 Gd1 N1 142.29(8) . 3_666 ?
O3 Gd1 O2 76.99(8) . . ?
C11 N2 C12 121.2(3) . . ?
C11 N2 Gd1 126.0(2) . 3_666 ?
C12 N2 Gd1 112.69(19) . 3_666 ?
C17 N1 Gd1 112.60(19) . 3_666 ?
C18 N1 C17 121.9(3) . . ?
C18 N1 Gd1 125.0(2) . 3_666 ?
C8 O5 Gd1 123.13(18) . 3_666 ?
C8 O5 Gd1 120.36(18) . . ?
Gd1 O5 Gd1 116.42(8) . 3_666 ?
C27 O2 Gd1 131.8(2) . . ?
C25 O1 Gd1 131.3(2) . . ?
C22 O4 Gd1 133.0(2) . . ?
C20 O3 Gd1 132.9(2) . . ?

loop_
_geom_bond_atom_site_label_1
_geom_bond_atom_site_label_2
_geom_bond_distance
_geom_bond_site_symmetry_2
_geom_bond_publ_flag
C1 H1A 0.9800 . ?
C1 H1B 0.9800 . ?
C1 H1C 0.9800 . ?
C1 C4 1.528(5) . ?
C2 H2A 0.9800 . ?
C2 H2B 0.9800 . ?
C2 H2C 0.9800 . ?
C2 C4 1.538(5) . ?
C3 H3A 0.9800 . ?
C3 H3B 0.9800 . ?
C3 H3C 0.9800 . ?
C3 C4 1.530(5) . ?
C4 C5 1.526(4) . ?
C5 C6 1.392(4) . ?
C5 C10 1.393(4) . ?
C6 H6 0.9500 . ?
C6 C7 1.390(4) . ?
C7 C8 1.412(4) . ?
C7 C18 1.466(4) 3_666 ?
C8 C9 1.403(4) . ?
C8 O5 1.313(4) . ?
C9 C10 1.400(4) . ?
C9 C11 1.468(4) . ?
C10 H10 0.9500 . ?
C11 H11 0.9500 . ?
C11 N2 1.280(4) . ?
C12 C13 1.398(5) . ?
C12 C17 1.392(4) . ?
C12 N2 1.435(4) . ?
C13 H13 0.9500 . ?
C13 C14 1.385(5) . ?
C14 H14 0.9500 . ?
C14 C15 1.394(5) . ?
C15 H15 0.9500 . ?
C15 C16 1.386(5) . ?
C16 H16 0.9500 . ?
C16 C17 1.404(5) . ?
C17 N1 1.430(4) . ?
C18 H18 0.9500 . ?
C18 N1 1.291(4) . ?
C19 H19A 0.9800 . ?
C19 H19B 0.9800 . ?
C19 H19C 0.9800 . ?
C19 C20 1.507(5) . ?
C20 C21 1.394(5) . ?
C20 O3 1.263(4) . ?
C21 H21 0.9500 . ?
C21 C22 1.389(5) . ?
C22 C23 1.502(5) . ?
C22 O4 1.272(4) . ?
C23 H23A 0.9800 . ?
C23 H23B 0.9800 . ?
C23 H23C 0.9800 . ?
C24 H24A 0.9800 . ?
C24 H24B 0.9800 . ?
C24 H24C 0.9800 . ?
C24 C25 1.503(4) . ?
C25 C26 1.382(5) . ?
C25 O1 1.275(4) . ?
C26 H26 0.9500 . ?
C26 C27 1.406(5) . ?
C27 C28 1.498(5) . ?
C27 O2 1.268(4) . ?
C28 H28A 0.9800 . ?
C28 H28B 0.9800 . ?
C28 H28C 0.9800 . ?
Gd1 Gd1 3.9710(3) 3_666 ?
Gd1 N2 2.552(3) 3_666 ?
Gd1 N1 2.572(3) 3_666 ?
Gd1 O5 2.330(2) . ?
Gd1 O5 2.342(2) 3_666 ?
Gd1 O2 2.355(2) . ?
Gd1 O1 2.338(2) . ?
Gd1 O4 2.337(2) . ?
Gd1 O3 2.343(2) . ?
